data_1551984
loop_
_publ_author_name
'Touchette, Samuel J.'
'Dunkley, Evan M.'
'Lowder, Leah L.'
'Wu, Jimmy'

_publ_section_title
;
 Nucleophile-intercepted Beckmann Fragmentation Reactions
;
_journal_name_full 'Chemical Science'
_journal_paper_doi 10.1039/C9SC00926D
_journal_year 2019
_chemical_formula_moiety 'C15 H17 Cl N2'
_chemical_formula_sum 'C15 H17 Cl N2'
_chemical_formula_weight 260.75
_space_group_crystal_system triclinic
_space_group_IT_number 2
_space_group_name_Hall '-P 1'
_space_group_name_H-M_alt 'P -1'
_symmetry_space_group_name_Hall '-P 1'
_symmetry_space_group_name_H-M 'P -1'
_atom_sites_solution_hydrogens geom
_atom_sites_solution_primary direct
_audit_creation_date 2016-06-15
_audit_creation_method
;
Olex2 1.2-alpha
(compiled 2016.02.24 svn.r3266 for OlexSys, GUI svn.r5155)
;
_audit_update_record
;
2019-02-22 deposited with the CCDC.    2019-06-24 downloaded from the CCDC.
;
_cell_angle_alpha 94.1119(9)
_cell_angle_beta 97.9337(9)
_cell_angle_gamma 104.1814(8)
_cell_formula_units_Z 2
_cell_length_a 7.5795(6)
_cell_length_b 8.9959(7)
_cell_length_c 10.1131(8)
_cell_measurement_reflns_used 5055
_cell_measurement_temperature 173(2)
_cell_measurement_theta_max 25.34
_cell_measurement_theta_min 2.35
_cell_volume 658.13(9)
_computing_cell_refinement 'SAINT v8.34A (Bruker, 2013)'
_computing_data_collection 'COSMO (BRUKER, V1.61, 2009)'
_computing_data_reduction 'SAINT v8.34A (Bruker, 2013)'
_computing_molecular_graphics 'Olex2 (Dolomanov et al., 2009)'
_computing_publication_material 'Olex2 (Dolomanov et al., 2009)'
_computing_structure_refinement 'XL (Sheldrick, 2008)'
_computing_structure_solution 'ShelXS (Sheldrick, 2008)'
_diffrn_ambient_temperature 173(2)
_diffrn_detector_area_resol_mean 8.36
_diffrn_measured_fraction_theta_full 1.000
_diffrn_measured_fraction_theta_max 0.998
_diffrn_measurement_device_type 'Bruker APEX-II CCD'
_diffrn_measurement_method \w
_diffrn_radiation_monochromator graphite
_diffrn_radiation_type MoK\a
_diffrn_radiation_wavelength 0.71073
_diffrn_reflns_av_R_equivalents 0.0331
_diffrn_reflns_av_unetI/netI 0.0289
_diffrn_reflns_Laue_measured_fraction_full 1.000
_diffrn_reflns_Laue_measured_fraction_max 0.998
_diffrn_reflns_limit_h_max 9
_diffrn_reflns_limit_h_min -9
_diffrn_reflns_limit_k_max 10
_diffrn_reflns_limit_k_min -10
_diffrn_reflns_limit_l_max 12
_diffrn_reflns_limit_l_min -12
_diffrn_reflns_number 10996
_diffrn_reflns_point_group_measured_fraction_full 1.000
_diffrn_reflns_point_group_measured_fraction_max 0.998
_diffrn_reflns_theta_full 25.242
_diffrn_reflns_theta_max 25.362
_diffrn_reflns_theta_min 2.046
_diffrn_source 'sealed tube'
_diffrn_standards_number 0
_exptl_absorpt_coefficient_mu 0.274
_exptl_absorpt_correction_T_max 0.7452
_exptl_absorpt_correction_T_min 0.6957
_exptl_absorpt_correction_type multi-scan
_exptl_absorpt_process_details
'SADABS-2014/5 (Bruker,2014/5) was used for absorption correction. wR2(int) was 0.0518 before and 0.0469 after correction. The Ratio of minimum to maximum transmission is 0.9336. The \l/2 correction factor is 0.00150.'
_exptl_crystal_colour colourless
_exptl_crystal_colour_primary colourless
_exptl_crystal_density_diffrn 1.316
_exptl_crystal_description block
_exptl_crystal_F_000 276
_exptl_crystal_recrystallization_method 'used as received'
_exptl_crystal_size_max 0.287
_exptl_crystal_size_mid 0.15
_exptl_crystal_size_min 0.119
_refine_diff_density_max 0.258
_refine_diff_density_min -0.297
_refine_diff_density_rms 0.048
_refine_ls_extinction_method none
_refine_ls_goodness_of_fit_ref 1.041
_refine_ls_hydrogen_treatment constr
_refine_ls_matrix_type full
_refine_ls_number_parameters 165
_refine_ls_number_reflns 2413
_refine_ls_number_restraints 0
_refine_ls_restrained_S_all 1.041
_refine_ls_R_factor_all 0.0524
_refine_ls_R_factor_gt 0.0422
_refine_ls_shift/su_max 0.000
_refine_ls_shift/su_mean 0.000
_refine_ls_structure_factor_coef Fsqd
_refine_ls_weighting_details 'w=1/[\s^2^(Fo^2^)+(0.0541P)^2^+0.3007P] where P=(Fo^2^+2Fc^2^)/3'
_refine_ls_weighting_scheme calc
_refine_ls_wR_factor_gt 0.1031
_refine_ls_wR_factor_ref 0.1120
_reflns_Friedel_coverage 0.000
_reflns_number_gt 1970
_reflns_number_total 2413
_reflns_threshold_expression 'I > 2\s(I)'
_cod_data_source_file c9sc00926d2.cif
_cod_data_source_block jw616b
_cod_database_code 1551984
_shelxl_version_number 2014/6
_shelx_space_group_comment
;
The symmetry employed for this shelxl refinement is uniquely defined
by the following loop, which should always be used as a source of
symmetry information in preference to the above space-group names.
They are only intended as comments.
;
_shelx_estimated_absorpt_t_max 0.968
_shelx_estimated_absorpt_t_min 0.926
_olex2_refinement_description
;
1. Fixed Uiso
 At 1.2 times of:
  All C(H) groups, All C(H,H) groups
 At 1.5 times of:
  All C(H,H,H) groups
2.a Ternary CH refined with riding coordinates:
 C1(H1), C2(H2), C5(H5)
2.b Secondary CH2 refined with riding coordinates:
 C3(H3A,H3B), C4(H4A,H4B)
2.c Aromatic/amide H refined with riding coordinates:
 C9(H9), C10(H10), C11(H11), C12(H12)
2.d Idealised Me refined as rotating group:
 C13(H13A,H13B,H13C), C15(H15A,H15B,H15C)
;
_olex2_diffrn_ambient_temperature_device 'Oxford Cryosystems'
_olex2_exptl_crystal_mounting_method 'The crystal was mounted on a nylon loop with paratone oil'
_olex2_submission_original_sample_id SJT-05-809-Minor
_olex2_submission_special_instructions 'No special instructions were received'

loop_
_space_group_symop_operation_xyz
'x, y, z'
'-x, -y, -z'

loop_
_atom_site_label
_atom_site_type_symbol
_atom_site_fract_x
_atom_site_fract_y
_atom_site_fract_z
_atom_site_U_iso_or_equiv
_atom_site_adp_type
_atom_site_occupancy
_atom_site_site_symmetry_order
_atom_site_calc_flag
_atom_site_refinement_flags_posn
Cl1 Cl 0.29046(7) 0.71406(7) -0.02101(5) 0.0475(2) Uani 1 1 d .
N1 N 0.6767(2) 0.55201(17) 0.30537(16) 0.0276(4) Uani 1 1 d .
N2 N 0.8137(3) 1.0997(2) 0.42120(19) 0.0421(4) Uani 1 1 d .
C1 C 0.6496(2) 0.7079(2) 0.32634(18) 0.0261(4) Uani 1 1 d .
H1 H 0.6315 0.7269 0.4216 0.031 Uiso 1 1 calc R
C2 C 0.8183(3) 0.8328(2) 0.30245(19) 0.0291(4) Uani 1 1 d .
H2 H 0.9315 0.8060 0.3460 0.035 Uiso 1 1 calc R
C3 C 0.8317(3) 0.8424(2) 0.1532(2) 0.0344(5) Uani 1 1 d .
H3A H 0.9329 0.9325 0.1438 0.041 Uiso 1 1 calc R
H3B H 0.8610 0.7484 0.1154 0.041 Uiso 1 1 calc R
C4 C 0.6518(3) 0.8579(2) 0.0750(2) 0.0354(5) Uani 1 1 d .
H4A H 0.6215 0.9520 0.1116 0.043 Uiso 1 1 calc R
H4B H 0.6634 0.8660 -0.0207 0.043 Uiso 1 1 calc R
C5 C 0.5008(3) 0.7158(2) 0.08801(19) 0.0306(4) Uani 1 1 d .
H5 H 0.5414 0.6237 0.0561 0.037 Uiso 1 1 calc R
C6 C 0.4640(2) 0.6974(2) 0.23312(18) 0.0260(4) Uani 1 1 d .
C7 C 0.3665(2) 0.5301(2) 0.24130(18) 0.0271(4) Uani 1 1 d .
C8 C 0.4982(2) 0.4522(2) 0.28392(18) 0.0276(4) Uani 1 1 d .
C9 C 0.4469(3) 0.2970(2) 0.30177(19) 0.0322(4) Uani 1 1 d .
H9 H 0.5365 0.2442 0.3321 0.039 Uiso 1 1 calc R
C10 C 0.2611(3) 0.2210(2) 0.2741(2) 0.0357(5) Uani 1 1 d .
H10 H 0.2229 0.1152 0.2873 0.043 Uiso 1 1 calc R
C11 C 0.1301(3) 0.2963(2) 0.2275(2) 0.0372(5) Uani 1 1 d .
H11 H 0.0037 0.2414 0.2074 0.045 Uiso 1 1 calc R
C12 C 0.1824(3) 0.4523(2) 0.2100(2) 0.0335(5) Uani 1 1 d .
H12 H 0.0930 0.5042 0.1772 0.040 Uiso 1 1 calc R
C13 C 0.8131(3) 0.5137(2) 0.4035(2) 0.0369(5) Uani 1 1 d .
H13A H 0.7731 0.5147 0.4916 0.055 Uiso 1 1 calc GR
H13B H 0.9319 0.5898 0.4090 0.055 Uiso 1 1 calc GR
H13C H 0.8264 0.4108 0.3760 0.055 Uiso 1 1 calc GR
C14 C 0.8140(3) 0.9836(2) 0.36952(19) 0.0312(4) Uani 1 1 d .
C15 C 0.3650(3) 0.8131(2) 0.2860(2) 0.0356(5) Uani 1 1 d .
H15A H 0.2413 0.7934 0.2334 0.053 Uiso 1 1 calc GR
H15B H 0.4353 0.9182 0.2779 0.053 Uiso 1 1 calc GR
H15C H 0.3550 0.8019 0.3805 0.053 Uiso 1 1 calc GR

loop_
_atom_site_aniso_label
_atom_site_aniso_U_11
_atom_site_aniso_U_22
_atom_site_aniso_U_33
_atom_site_aniso_U_23
_atom_site_aniso_U_13
_atom_site_aniso_U_12
Cl1 0.0420(3) 0.0510(4) 0.0407(3) 0.0127(2) -0.0113(2) 0.0032(3)
N1 0.0243(8) 0.0231(8) 0.0345(9) 0.0029(6) -0.0010(6) 0.0079(6)
N2 0.0449(11) 0.0333(10) 0.0444(11) -0.0015(8) 0.0054(8) 0.0058(8)
C1 0.0265(10) 0.0246(9) 0.0262(9) 0.0011(7) 0.0015(7) 0.0066(8)
C2 0.0244(10) 0.0264(10) 0.0340(10) -0.0012(8) 0.0004(8) 0.0056(8)
C3 0.0322(11) 0.0324(11) 0.0354(11) -0.0010(8) 0.0086(9) 0.0019(8)
C4 0.0411(12) 0.0322(11) 0.0289(10) 0.0044(8) 0.0046(9) 0.0021(9)
C5 0.0308(10) 0.0300(10) 0.0287(10) 0.0032(8) -0.0012(8) 0.0066(8)
C6 0.0234(9) 0.0247(9) 0.0287(10) 0.0023(7) 0.0010(7) 0.0061(7)
C7 0.0253(9) 0.0268(10) 0.0278(9) 0.0021(7) 0.0011(7) 0.0063(8)
C8 0.0262(10) 0.0274(10) 0.0273(9) 0.0015(7) 0.0023(8) 0.0046(8)
C9 0.0355(11) 0.0259(10) 0.0355(11) 0.0047(8) 0.0019(8) 0.0099(8)
C10 0.0401(12) 0.0262(10) 0.0364(11) 0.0049(8) 0.0021(9) 0.0021(9)
C11 0.0280(11) 0.0343(11) 0.0423(12) 0.0060(9) -0.0005(9) -0.0024(9)
C12 0.0260(10) 0.0350(11) 0.0370(11) 0.0066(8) -0.0013(8) 0.0060(8)
C13 0.0278(11) 0.0351(11) 0.0466(12) 0.0085(9) -0.0038(9) 0.0104(9)
C14 0.0271(10) 0.0312(11) 0.0315(10) 0.0047(8) 0.0003(8) 0.0023(8)
C15 0.0320(11) 0.0320(11) 0.0451(12) 0.0034(9) 0.0056(9) 0.0130(9)

loop_
_atom_type_symbol
_atom_type_description
_atom_type_scat_dispersion_real
_atom_type_scat_dispersion_imag
_atom_type_scat_source
C C 0.0033 0.0016 'International Tables Vol C Tables 4.2.6.8 and 6.1.1.4'
H H 0.0000 0.0000 'International Tables Vol C Tables 4.2.6.8 and 6.1.1.4'
Cl Cl 0.1484 0.1585 'International Tables Vol C Tables 4.2.6.8 and 6.1.1.4'
N N 0.0061 0.0033 'International Tables Vol C Tables 4.2.6.8 and 6.1.1.4'

loop_
_geom_angle_atom_site_label_1
_geom_angle_atom_site_label_2
_geom_angle_atom_site_label_3
_geom_angle
C8 N1 C1 105.11(14)
C8 N1 C13 116.63(15)
C13 N1 C1 116.50(15)
N1 C1 H1 108.2
N1 C1 C2 111.81(15)
N1 C1 C6 103.76(13)
C2 C1 H1 108.2
C2 C1 C6 116.32(15)
C6 C1 H1 108.2
C1 C2 H2 107.8
C3 C2 C1 113.15(15)
C3 C2 H2 107.8
C14 C2 C1 109.19(15)
C14 C2 H2 107.8
C14 C2 C3 111.02(16)
C2 C3 H3A 109.4
C2 C3 H3B 109.4
H3A C3 H3B 108.0
C4 C3 C2 111.10(16)
C4 C3 H3A 109.4
C4 C3 H3B 109.4
C3 C4 H4A 110.1
C3 C4 H4B 110.1
H4A C4 H4B 108.4
C5 C4 C3 108.07(16)
C5 C4 H4A 110.1
C5 C4 H4B 110.1
Cl1 C5 H5 107.2
C4 C5 Cl1 110.27(14)
C4 C5 H5 107.2
C4 C5 C6 114.21(15)
C6 C5 Cl1 110.34(13)
C6 C5 H5 107.2
C5 C6 C1 109.21(15)
C7 C6 C1 99.39(14)
C7 C6 C5 108.80(14)
C7 C6 C15 113.84(15)
C15 C6 C1 111.50(15)
C15 C6 C5 113.19(15)
C8 C7 C6 108.65(15)
C12 C7 C6 130.86(17)
C12 C7 C8 120.44(17)
C7 C8 N1 110.92(16)
C9 C8 N1 128.13(17)
C9 C8 C7 120.95(17)
C8 C9 H9 121.0
C10 C9 C8 118.09(18)
C10 C9 H9 121.0
C9 C10 H10 119.3
C11 C10 C9 121.30(18)
C11 C10 H10 119.3
C10 C11 H11 119.8
C10 C11 C12 120.33(18)
C12 C11 H11 119.8
C7 C12 C11 118.81(18)
C7 C12 H12 120.6
C11 C12 H12 120.6
N1 C13 H13A 109.5
N1 C13 H13B 109.5
N1 C13 H13C 109.5
H13A C13 H13B 109.5
H13A C13 H13C 109.5
H13B C13 H13C 109.5
N2 C14 C2 178.9(2)
C6 C15 H15A 109.5
C6 C15 H15B 109.5
C6 C15 H15C 109.5
H15A C15 H15B 109.5
H15A C15 H15C 109.5
H15B C15 H15C 109.5

loop_
_geom_bond_atom_site_label_1
_geom_bond_atom_site_label_2
_geom_bond_distance
Cl1 C5 1.8046(19)
N1 C1 1.471(2)
N1 C8 1.407(2)
N1 C13 1.454(2)
N2 C14 1.135(3)
C1 H1 1.0000
C1 C2 1.541(3)
C1 C6 1.560(2)
C2 H2 1.0000
C2 C3 1.534(3)
C2 C14 1.483(3)
C3 H3A 0.9900
C3 H3B 0.9900
C3 C4 1.521(3)
C4 H4A 0.9900
C4 H4B 0.9900
C4 C5 1.520(3)
C5 H5 1.0000
C5 C6 1.544(3)
C6 C7 1.519(3)
C6 C15 1.532(2)
C7 C8 1.394(3)
C7 C12 1.380(3)
C8 C9 1.387(3)
C9 H9 0.9500
C9 C10 1.386(3)
C10 H10 0.9500
C10 C11 1.383(3)
C11 H11 0.9500
C11 C12 1.393(3)
C12 H12 0.9500
C13 H13A 0.9800
C13 H13B 0.9800
C13 H13C 0.9800
C15 H15A 0.9800
C15 H15B 0.9800
C15 H15C 0.9800

loop_
_geom_torsion_atom_site_label_1
_geom_torsion_atom_site_label_2
_geom_torsion_atom_site_label_3
_geom_torsion_atom_site_label_4
_geom_torsion
Cl1 C5 C6 C1 -177.10(12)
Cl1 C5 C6 C7 75.37(16)
Cl1 C5 C6 C15 -52.25(18)
N1 C1 C2 C3 75.75(19)
N1 C1 C2 C14 -160.06(15)
N1 C1 C6 C5 -81.55(17)
N1 C1 C6 C7 32.25(17)
N1 C1 C6 C15 152.61(15)
N1 C8 C9 C10 -179.98(18)
C1 N1 C8 C7 21.88(19)
C1 N1 C8 C9 -157.25(19)
C1 C2 C3 C4 52.1(2)
C1 C6 C7 C8 -20.11(18)
C1 C6 C7 C12 162.4(2)
C2 C1 C6 C5 41.7(2)
C2 C1 C6 C7 155.48(15)
C2 C1 C6 C15 -84.16(19)
C2 C3 C4 C5 -60.8(2)
C3 C4 C5 Cl1 -172.15(13)
C3 C4 C5 C6 62.9(2)
C4 C5 C6 C1 -52.2(2)
C4 C5 C6 C7 -159.75(16)
C4 C5 C6 C15 72.6(2)
C5 C6 C7 C8 94.00(17)
C5 C6 C7 C12 -83.5(2)
C6 C1 C2 C3 -43.2(2)
C6 C1 C2 C14 81.00(19)
C6 C7 C8 N1 0.0(2)
C6 C7 C8 C9 179.21(17)
C6 C7 C12 C11 -179.95(19)
C7 C8 C9 C10 1.0(3)
C8 N1 C1 C2 -160.08(15)
C8 N1 C1 C6 -33.94(17)
C8 C7 C12 C11 2.8(3)
C8 C9 C10 C11 1.2(3)
C9 C10 C11 C12 -1.3(3)
C10 C11 C12 C7 -0.7(3)
C12 C7 C8 N1 177.80(17)
C12 C7 C8 C9 -3.0(3)
C13 N1 C1 C2 69.1(2)
C13 N1 C1 C6 -164.75(16)
C13 N1 C8 C7 152.62(16)
C13 N1 C8 C9 -26.5(3)
C14 C2 C3 C4 -71.1(2)
C15 C6 C7 C8 -138.75(17)
C15 C6 C7 C12 43.8(3)
